data_9011060
loop_
_publ_author_name
'Craig, D. C.'
'Stephenson, N. C.'

_publ_section_title
;
 The crystal structure of lautite, CuAsS
;
_journal_name_full 'Acta Crystallographica'
_journal_page_first 543
_journal_page_last 547
_journal_paper_doi 10.1107/S0365110X65003869
_journal_volume 19
_journal_year 1965
_chemical_compound_source 'Lauta, Saxony, Germany'
_chemical_formula_sum 'As Cu S'
_chemical_name_mineral Lautite
_space_group_IT_number 33
_symmetry_space_group_name_Hall 'P 2c -2n'
_symmetry_space_group_name_H-M 'P n a 21'
_cell_angle_alpha 90
_cell_angle_beta 90
_cell_angle_gamma 90
_cell_length_a 11.35
_cell_length_b 5.456
_cell_length_c 3.749
_cell_formula_units_Z 4
_cell_volume 232.159
_database_code_amcsd 0009298
_exptl_crystal_density_diffrn 4.879
_cod_original_formula_sum 'Cu As S'
_cod_database_code 9011060

loop_
_space_group_symop_operation_xyz
x,y,z
1/2+x,1/2-y,z
1/2-x,1/2+y,1/2+z
-x,-y,1/2+z

loop_
_atom_site_aniso_label
_atom_site_aniso_U_11
_atom_site_aniso_U_22
_atom_site_aniso_U_33
_atom_site_aniso_U_12
_atom_site_aniso_U_13
_atom_site_aniso_U_23
Cu 0.01958 0.05414 0.03809 0.00000 0.03945 -0.00176
As 0.02872 0.04630 0.03218 0.00000 0.00862 0.00124
S 0.02284 0.06530 0.01559 0.00000 0.03233 -0.00124

loop_
_atom_site_label
_atom_site_fract_x
_atom_site_fract_y
_atom_site_fract_z
Cu 0.32617 0.43823 0.22992
As 0.48668 0.14766 0.21867
S 0.16668 0.17903 0.21283

loop_
_cod_related_entry_id
_cod_related_entry_database
_cod_related_entry_code
1 AMCSD 0009298
